data_4301093
loop_
_publ_author_name
'Xiaowei Song'
'Jiyang Li'
'Yanan Guo'
'Qinhe Pan'
'Lin Gan'
'Jihong Yu'
'Ruren Xu'

_publ_section_title
;
Syntheses and Characterizations of Transition-Metal-Substituted
Aluminophosphate Molecular Sieves |(C3N2H5)8|[M8Al16P24O96] (M = Co, Mn,
Zn) with Zeotype LAU Topology
;
_journal_name_full 'Inorganic Chemistry'
_journal_page_first 198
_journal_page_last 203
_journal_paper_doi 10.1021/ic801405e
_journal_volume 48
_journal_year 2009
_chemical_formula_moiety (C3N2H5)Zn1Al2P3O12
_chemical_formula_sum 'C3 H4 Al2 N2 O12 P3 Zn'
_chemical_formula_weight 472.32
_chemical_name_common ZnAPO-LAU
_chemical_name_systematic
; 
 ? 
;
_space_group_IT_number 15
_symmetry_cell_setting monoclinic
_symmetry_space_group_name_Hall '-C 2yc'
_symmetry_space_group_name_H-M 'C 1 2/c 1'
_atom_sites_solution_hydrogens none
_atom_sites_solution_primary direct
_atom_sites_solution_secondary difmap
_audit_creation_method SHELXL-97
_cell_angle_alpha 90.00
_cell_angle_beta 110.99(3)
_cell_angle_gamma 90.00
_cell_formula_units_Z 8
_cell_length_a 14.733(3)
_cell_length_b 13.079(3)
_cell_length_c 15.210(3)
_cell_measurement_reflns_used 8573
_cell_measurement_temperature 293(2)
_cell_measurement_theta_max 27.78
_cell_measurement_theta_min 3.12
_cell_volume 2736.4(11)
_computing_cell_refinement 'Bruker XSCANS'
_computing_data_collection 'Bruker XSCANS'
_computing_data_reduction 'Bruker SHELXTL'
_computing_molecular_graphics 'Bruker SHELXTL'
_computing_publication_material 'Bruker SHELXTL'
_computing_structure_refinement 'SHELXL-97 (Sheldrick, 1997)'
_computing_structure_solution 'SHELXS-97 (Sheldrick, 1990)'
_diffrn_ambient_temperature 293(2)
_diffrn_measured_fraction_theta_full 0.992
_diffrn_measured_fraction_theta_max 0.992
_diffrn_measurement_device_type 'Bruker P4'
_diffrn_measurement_method '\w scans'
_diffrn_radiation_monochromator graphite
_diffrn_radiation_source 'fine-focus sealed tube'
_diffrn_radiation_type MoK\a
_diffrn_radiation_wavelength 0.71073
_diffrn_reflns_av_R_equivalents 0.0858
_diffrn_reflns_av_sigmaI/netI 0.0665
_diffrn_reflns_limit_h_max 19
_diffrn_reflns_limit_h_min -19
_diffrn_reflns_limit_k_max 16
_diffrn_reflns_limit_k_min -16
_diffrn_reflns_limit_l_max 17
_diffrn_reflns_limit_l_min -19
_diffrn_reflns_number 13131
_diffrn_reflns_theta_full 27.48
_diffrn_reflns_theta_max 27.48
_diffrn_reflns_theta_min 3.12
_diffrn_standards_decay_% 0
_diffrn_standards_interval_count 0
_diffrn_standards_interval_time .
_diffrn_standards_number 0
_exptl_absorpt_coefficient_mu 2.343
_exptl_absorpt_correction_T_max 0.791
_exptl_absorpt_correction_T_min 0.626
_exptl_absorpt_correction_type empirical
_exptl_absorpt_process_details 'Higashi, T.(1995)'
_exptl_crystal_colour WHITE
_exptl_crystal_density_diffrn 2.293
_exptl_crystal_density_method 'not measured'
_exptl_crystal_description BLOCK
_exptl_crystal_F_000 1864
_exptl_crystal_size_max 0.20
_exptl_crystal_size_mid 0.20
_exptl_crystal_size_min 0.10
_refine_diff_density_max 0.922
_refine_diff_density_min -1.072
_refine_diff_density_rms 0.217
_refine_ls_extinction_coef 0.0005(2)
_refine_ls_extinction_expression Fc^*^=kFc[1+0.001xFc^2^\l^3^/sin(2\q)]^-1/4^
_refine_ls_extinction_method SHELXL
_refine_ls_goodness_of_fit_ref 0.999
_refine_ls_hydrogen_treatment none
_refine_ls_matrix_type full
_refine_ls_number_parameters 209
_refine_ls_number_reflns 3110
_refine_ls_number_restraints 0
_refine_ls_restrained_S_all 0.999
_refine_ls_R_factor_all 0.1164
_refine_ls_R_factor_gt 0.0678
_refine_ls_shift/su_max 0.000
_refine_ls_shift/su_mean 0.000
_refine_ls_structure_factor_coef Fsqd
_refine_ls_weighting_details 'calc w=1/[\s^2^(Fo^2^)+(0.1159P)^2^+34.6767P] where P=(Fo^2^+2Fc^2^)/3'
_refine_ls_weighting_scheme calc
_refine_ls_wR_factor_gt 0.1833
_refine_ls_wR_factor_ref 0.2242
_reflns_number_gt 1941
_reflns_number_total 3110
_reflns_threshold_expression >2sigma(I)
_cod_data_source_file ic801405e_si_001_2.cif
_cod_data_source_block ZnAPO-LAU
_cod_depositor_comments
;
The following automatic conversions were performed:
'_symmetry_cell_setting' value 'MONOCLINIC' changed to 'monoclinic'
according to '/home/saulius/struct/CIF-dictionaries/cif_core.dic'
dictionary named 'cif_core.dic' version 2.4.1 from 2010-06-29.

Automatic conversion script
Id: cif_fix_enum 1527 2010-12-29 10:47:43Z saulius 
;
_cod_original_cell_volume 2736.4(9)
_cod_original_sg_symbol_H-M 'C 2/c'
_cod_database_code 4301093

loop_
_symmetry_equiv_pos_as_xyz
'x, y, z'
'-x, y, -z+1/2'
'x+1/2, y+1/2, z'
'-x+1/2, y+1/2, -z+1/2'
'-x, -y, -z'
'x, -y, z-1/2'
'-x+1/2, -y+1/2, -z'
'x+1/2, -y+1/2, z-1/2'

loop_
_atom_site_label
_atom_site_type_symbol
_atom_site_fract_x
_atom_site_fract_y
_atom_site_fract_z
_atom_site_U_iso_or_equiv
_atom_site_adp_type
_atom_site_occupancy
_atom_site_symmetry_multiplicity
_atom_site_calc_flag
_atom_site_refinement_flags
_atom_site_disorder_assembly
_atom_site_disorder_group
Zn1 Zn -0.12485(11) 0.80948(11) 0.12389(10) 0.0245(4) Uani 0.33 1 d P . .
Al1 Al -0.12485(11) 0.80948(11) 0.12389(10) 0.0245(4) Uani 0.67 1 d P . .
Zn2 Zn 0.08313(12) 1.10676(12) 0.16279(12) 0.0313(4) Uani 0.33 1 d P . .
Al2 Al 0.08313(12) 1.10676(12) 0.16279(12) 0.0313(4) Uani 0.67 1 d P . .
Zn3 Zn 0.24894(10) 0.87388(10) 0.08201(10) 0.0174(4) Uani 0.33 1 d P . .
Al3 Al 0.24894(10) 0.87388(10) 0.08201(10) 0.0174(4) Uani 0.67 1 d P . .
P1 P 0.12433(15) 0.81394(14) -0.12772(13) 0.0238(5) Uani 1 1 d . . .
P2 P 0.24608(14) 1.11273(13) 0.07913(13) 0.0214(4) Uani 1 1 d . . .
P3 P 0.09085(14) 0.86754(14) 0.17012(14) 0.0226(4) Uani 1 1 d . . .
O1 O -0.0279(5) 1.1735(5) 0.1133(5) 0.0443(16) Uani 1 1 d . . .
O2 O 0.3609(5) 0.8007(4) 0.1364(4) 0.0407(15) Uani 1 1 d . . .
O3 O 0.1238(5) 1.1280(5) 0.2855(5) 0.0480(17) Uani 1 1 d . . .
O4 O -0.1654(5) 0.6805(5) 0.1104(5) 0.0505(18) Uani 1 1 d . . .
O5 O 0.1405(5) 0.8696(5) 0.2769(4) 0.0465(16) Uani 1 1 d . . .
O6 O 0.1723(5) 1.1525(4) 0.1205(5) 0.0401(15) Uani 1 1 d . . .
O7 O -0.2005(5) 0.8863(5) 0.0272(4) 0.0390(15) Uani 1 1 d . . .
O8 O 0.1589(5) 0.8238(5) 0.1259(5) 0.0460(17) Uani 1 1 d . . .
O9 O 0.2085(4) 0.8574(5) -0.0457(4) 0.0392(14) Uani 1 1 d . . .
O10 O 0.2788(5) 1.0060(4) 0.1127(5) 0.0382(14) Uani 1 1 d . . .
O11 O 0.0624(5) 0.9758(4) 0.1365(5) 0.0383(15) Uani 1 1 d . . .
O12 O 0.0002(4) 0.7989(4) 0.1401(4) 0.0341(14) Uani 1 1 d . . .
C1 C 0.3919(10) 1.0796(9) 0.3718(10) 0.066(3) Uani 1 1 d . . .
C2 C 0.4651(9) 0.9363(10) 0.3614(8) 0.061(3) Uani 1 1 d . . .
C3 C 0.3808(10) 0.9153(9) 0.3678(10) 0.070(4) Uani 1 1 d . . .
N1 N 0.4745(9) 1.0425(12) 0.3680(9) 0.094(4) Uani 1 1 d . . .
N2 N 0.3323(7) 1.0006(8) 0.3687(9) 0.072(3) Uani 1 1 d . . .

loop_
_atom_site_aniso_label
_atom_site_aniso_U_11
_atom_site_aniso_U_22
_atom_site_aniso_U_33
_atom_site_aniso_U_23
_atom_site_aniso_U_13
_atom_site_aniso_U_12
Zn1 0.0219(8) 0.0236(7) 0.0262(8) -0.0003(6) 0.0065(6) -0.0034(6)
Al1 0.0219(8) 0.0236(7) 0.0262(8) -0.0003(6) 0.0065(6) -0.0034(6)
Zn2 0.0286(9) 0.0295(8) 0.0374(9) -0.0034(7) 0.0137(7) 0.0019(6)
Al2 0.0286(9) 0.0295(8) 0.0374(9) -0.0034(7) 0.0137(7) 0.0019(6)
Zn3 0.0177(7) 0.0135(6) 0.0239(7) 0.0025(5) 0.0108(6) 0.0016(5)
Al3 0.0177(7) 0.0135(6) 0.0239(7) 0.0025(5) 0.0108(6) 0.0016(5)
P1 0.0237(10) 0.0228(9) 0.0228(10) 0.0064(8) 0.0058(8) 0.0073(7)
P2 0.0213(10) 0.0174(8) 0.0249(10) 0.0021(7) 0.0077(8) -0.0048(7)
P3 0.0208(10) 0.0218(9) 0.0279(10) -0.0003(8) 0.0119(8) -0.0027(7)
O1 0.029(3) 0.052(4) 0.050(4) 0.014(3) 0.012(3) 0.014(3)
O2 0.048(4) 0.026(3) 0.047(4) -0.005(3) 0.016(3) 0.005(3)
O3 0.040(4) 0.061(4) 0.042(4) -0.022(3) 0.014(3) -0.002(3)
O4 0.037(4) 0.046(4) 0.061(4) 0.007(3) 0.009(3) -0.021(3)
O5 0.040(4) 0.063(4) 0.032(3) 0.004(3) 0.007(3) -0.017(3)
O6 0.048(4) 0.029(3) 0.058(4) -0.006(3) 0.036(3) -0.002(3)
O7 0.049(4) 0.040(3) 0.024(3) 0.006(3) 0.009(3) 0.004(3)
O8 0.050(4) 0.036(3) 0.073(5) -0.006(3) 0.047(4) -0.004(3)
O9 0.034(3) 0.041(3) 0.038(3) -0.006(3) 0.008(3) 0.003(3)
O10 0.046(4) 0.028(3) 0.045(4) 0.017(3) 0.022(3) 0.011(3)
O11 0.044(4) 0.020(3) 0.050(4) 0.006(3) 0.016(3) 0.006(2)
O12 0.032(3) 0.029(3) 0.048(4) -0.011(3) 0.023(3) -0.014(2)
C1 0.073(9) 0.044(6) 0.092(10) 0.006(6) 0.045(8) 0.006(6)
C2 0.044(7) 0.073(8) 0.062(7) -0.011(6) 0.014(5) 0.019(6)
C3 0.072(9) 0.046(6) 0.095(10) -0.010(6) 0.031(8) -0.008(6)
N1 0.063(8) 0.136(12) 0.086(8) -0.007(8) 0.031(7) -0.045(8)
N2 0.045(6) 0.062(6) 0.117(10) 0.008(6) 0.038(6) 0.001(5)

loop_
_atom_type_symbol
_atom_type_description
_atom_type_scat_dispersion_real
_atom_type_scat_dispersion_imag
_atom_type_scat_source
C C 0.0033 0.0016 'International Tables Vol C Tables 4.2.6.8 and 6.1.1.4'
H H 0.0000 0.0000 'International Tables Vol C Tables 4.2.6.8 and 6.1.1.4'
N N 0.0061 0.0033 'International Tables Vol C Tables 4.2.6.8 and 6.1.1.4'
O O 0.0106 0.0060 'International Tables Vol C Tables 4.2.6.8 and 6.1.1.4'
Al Al 0.0645 0.0514 'International Tables Vol C Tables 4.2.6.8 and 6.1.1.4'
P P 0.1023 0.0942 'International Tables Vol C Tables 4.2.6.8 and 6.1.1.4'
Zn Zn 0.2839 1.4301 'International Tables Vol C Tables 4.2.6.8 and 6.1.1.4'

loop_
_geom_angle_atom_site_label_1
_geom_angle_atom_site_label_2
_geom_angle_atom_site_label_3
_geom_angle
_geom_angle_site_symmetry_1
_geom_angle_site_symmetry_3
_geom_angle_publ_flag
O12 Zn1 O4 103.4(3) . . ?
O12 Zn1 O5 111.0(3) . 2 ?
O4 Zn1 O5 112.1(3) . 2 ?
O12 Zn1 O7 117.7(3) . . ?
O4 Zn1 O7 110.6(3) . . ?
O5 Zn1 O7 102.4(3) 2 . ?
O6 Zn2 O11 109.8(3) . . ?
O6 Zn2 O3 108.5(3) . . ?
O11 Zn2 O3 111.0(3) . . ?
O6 Zn2 O1 112.0(3) . . ?
O11 Zn2 O1 109.0(3) . . ?
O3 Zn2 O1 106.5(3) . . ?
O10 Zn3 O8 113.3(3) . . ?
O10 Zn3 O2 106.7(3) . . ?
O8 Zn3 O2 107.8(3) . . ?
O10 Zn3 O9 110.1(3) . . ?
O8 Zn3 O9 110.3(3) . . ?
O2 Zn3 O9 108.5(3) . . ?
O9 P1 O3 106.0(4) . 6_575 ?
O9 P1 O1 111.8(4) . 5_575 ?
O3 P1 O1 110.9(4) 6_575 5_575 ?
O9 P1 O2 109.8(4) . 7_565 ?
O3 P1 O2 111.8(4) 6_575 7_565 ?
O1 P1 O2 106.7(4) 5_575 7_565 ?
O10 P2 O4 107.6(4) . 3 ?
O10 P2 O7 109.6(4) . 5_575 ?
O4 P2 O7 109.6(4) 3 5_575 ?
O10 P2 O6 111.4(3) . . ?
O4 P2 O6 109.5(4) 3 . ?
O7 P2 O6 109.2(4) 5_575 . ?
O8 P3 O11 110.7(4) . . ?
O8 P3 O5 109.9(4) . . ?
O11 P3 O5 108.2(4) . . ?
O8 P3 O12 107.0(3) . . ?
O11 P3 O12 109.9(4) . . ?
O5 P3 O12 111.1(3) . . ?
P1 O1 Zn2 139.6(4) 5_575 . ?
P1 O2 Zn3 127.5(4) 7_565 . ?
P1 O3 Zn2 153.0(5) 6_576 . ?
P2 O4 Zn1 144.3(5) 3_445 . ?
P3 O5 Al1 137.2(4) . 2 ?
P3 O5 Zn1 137.2(4) . 2 ?
Al1 O5 Zn1 0.00(13) 2 2 ?
P2 O6 Zn2 140.2(4) . . ?
P2 O7 Zn1 141.8(4) 5_575 . ?
P3 O8 Zn3 136.1(4) . . ?
P1 O9 Zn3 140.8(4) . . ?
P2 O10 Zn3 141.5(5) . . ?
P3 O11 Zn2 146.0(4) . . ?
P3 O12 Zn1 138.1(4) . . ?
N1 C1 N2 108.3(11) . . ?
C3 C2 N1 106.0(10) . . ?
C2 C3 N2 110.7(11) . . ?
C1 N1 C2 107.3(10) . . ?
C3 N2 C1 107.4(10) . . ?

loop_
_geom_bond_atom_site_label_1
_geom_bond_atom_site_label_2
_geom_bond_distance
_geom_bond_site_symmetry_2
_geom_bond_publ_flag
Zn1 O12 1.775(6) . ?
Zn1 O4 1.777(6) . ?
Zn1 O5 1.787(6) 2 ?
Zn1 O7 1.800(6) . ?
Zn2 O6 1.760(6) . ?
Zn2 O11 1.761(6) . ?
Zn2 O3 1.766(7) . ?
Zn2 O1 1.767(6) . ?
Zn3 O10 1.802(6) . ?
Zn3 O8 1.807(6) . ?
Zn3 O2 1.828(6) . ?
Zn3 O9 1.829(6) . ?
P1 O9 1.520(6) . ?
P1 O3 1.520(6) 6_575 ?
P1 O1 1.522(6) 5_575 ?
P1 O2 1.528(6) 7_565 ?
P2 O10 1.505(5) . ?
P2 O4 1.506(6) 3 ?
P2 O7 1.513(6) 5_575 ?
P2 O6 1.530(6) . ?
P3 O8 1.507(6) . ?
P3 O11 1.512(6) . ?
P3 O5 1.525(6) . ?
P3 O12 1.536(5) . ?
O1 P1 1.522(6) 5_575 ?
O2 P1 1.528(6) 7_565 ?
O3 P1 1.520(6) 6_576 ?
O4 P2 1.506(6) 3_445 ?
O5 Al1 1.787(6) 2 ?
O5 Zn1 1.787(6) 2 ?
O7 P2 1.513(6) 5_575 ?
C1 N1 1.331(17) . ?
C1 N2 1.346(15) . ?
C2 C3 1.309(17) . ?
C2 N1 1.396(19) . ?
C3 N2 1.328(15) . ?
